data_4516610
loop_
_publ_author_name
'Fuertes, Sara'
'Chueca, Andr\'es J'
'Per\'alvarez, Mariano'
'Borja, Pilar'
'Torrell, Marc'
'Carreras, Josep'
'Sicilia, Violeta'

_publ_section_title
;
 White Light Emission from Planar Remote Phosphor Based on NHC
 Cycloplatinated Complexes.
;
_journal_issue 25
_journal_name_full 'ACS applied materials &amp; interfaces'
_journal_page_first 16160
_journal_page_last 16169
_journal_paper_doi 10.1021/acsami.6b03288
_journal_volume 8
_journal_year 2016
_chemical_formula_moiety '(C29 H26 F6 N5 P Pt), 0.5(O C4 H10)'
_chemical_formula_sum 'C31 H31 F6 N5 O0.5 P Pt'
_chemical_formula_weight 821.67
_space_group_IT_number 14
_space_group_name_Hall '-P 2yn'
_space_group_name_H-M_alt 'P 1 21/n 1'
_symmetry_cell_setting monoclinic
_symmetry_space_group_name_H-M 'P 1 21/n 1'
_atom_sites_solution_hydrogens geom
_atom_sites_solution_primary direct
_atom_sites_solution_secondary difmap
_audit_creation_method SHELXL-97
_cell_angle_alpha 90.000
_cell_angle_beta 111.062(5)
_cell_angle_gamma 90.000
_cell_formula_units_Z 4
_cell_length_a 17.600(5)
_cell_length_b 10.418(5)
_cell_length_c 18.459(5)
_cell_measurement_reflns_used 9547
_cell_measurement_temperature 100(2)
_cell_measurement_theta_max 29.0250
_cell_measurement_theta_min 4.4870
_cell_volume 3158(2)
_computing_cell_refinement
;
'Tue Jun 02 10:43:36 2015'
;
_computing_data_collection
;
'Tue Jun 02 10:43:36 2015'
;
_computing_data_reduction
;
'Tue Jun 02 10:43:36 2015'
;
_computing_structure_refinement 'SHELXL-97 (Sheldrick, 1997)'
_diffrn_ambient_temperature 100(2)
_diffrn_detector_area_resol_mean 16.0655
_diffrn_measured_fraction_theta_full 0.987
_diffrn_measured_fraction_theta_max 0.987
_diffrn_measurement_device_type 'Xcalibur, Sapphire3'
_diffrn_measurement_method '\w scans'
_diffrn_radiation_monochromator graphite
_diffrn_radiation_source 'fine-focus sealed tube'
_diffrn_radiation_type MoK\a
_diffrn_radiation_wavelength 0.71073
_diffrn_reflns_av_R_equivalents 0.0426
_diffrn_reflns_av_sigmaI/netI 0.0336
_diffrn_reflns_limit_h_max 20
_diffrn_reflns_limit_h_min -20
_diffrn_reflns_limit_k_max 12
_diffrn_reflns_limit_k_min -12
_diffrn_reflns_limit_l_max 21
_diffrn_reflns_limit_l_min -21
_diffrn_reflns_number 23430
_diffrn_reflns_theta_full 25.00
_diffrn_reflns_theta_max 25.00
_diffrn_reflns_theta_min 4.51
_exptl_absorpt_coefficient_mu 4.560
_exptl_absorpt_correction_T_max 1.00000
_exptl_absorpt_correction_T_min 0.38388
_exptl_absorpt_correction_type multi-scan
_exptl_absorpt_process_details
;
CrysAlisPro, Agilent Technologies,
Version 1.171.37.35 (release 13-08-2014 CrysAlis171 .NET)
(compiled Aug 13 2014,18:06:01)
Empirical absorption correction using spherical harmonics,
 implemented in SCALE3 ABSPACK scaling algorithm.
;
_exptl_crystal_colour yellow
_exptl_crystal_density_diffrn 1.728
_exptl_crystal_density_method 'not measured'
_exptl_crystal_description block
_exptl_crystal_F_000 1612
_exptl_crystal_size_max 0.40
_exptl_crystal_size_mid 0.23
_exptl_crystal_size_min 0.10
_refine_diff_density_max 2.260
_refine_diff_density_min -1.258
_refine_diff_density_rms 0.149
_refine_ls_extinction_method none
_refine_ls_goodness_of_fit_ref 1.204
_refine_ls_hydrogen_treatment constr
_refine_ls_matrix_type full
_refine_ls_number_parameters 402
_refine_ls_number_reflns 5497
_refine_ls_number_restraints 7
_refine_ls_restrained_S_all 1.203
_refine_ls_R_factor_all 0.0587
_refine_ls_R_factor_gt 0.0465
_refine_ls_shift/su_max 0.001
_refine_ls_shift/su_mean 0.000
_refine_ls_structure_factor_coef Fsqd
_refine_ls_weighting_details 'calc w=1/[\s^2^(Fo^2^)+(0.0273P)^2^+32.3822P] where P=(Fo^2^+2Fc^2^)/3'
_refine_ls_weighting_scheme calc
_refine_ls_wR_factor_gt 0.1096
_refine_ls_wR_factor_ref 0.1180
_reflns_number_gt 4698
_reflns_number_total 5497
_reflns_threshold_expression >2sigma(I)
_cod_data_source_file am6b03288_si_001.cif
_cod_data_source_block compound8
_cod_original_formula_sum 'C31 H31 F6 N5 O0.50 P Pt'
_cod_database_code 4516610

loop_
_symmetry_equiv_pos_as_xyz
'x, y, z'
'-x+1/2, y+1/2, -z+1/2'
'-x, -y, -z'
'x-1/2, -y-1/2, z-1/2'

loop_
_atom_site_label
_atom_site_type_symbol
_atom_site_fract_x
_atom_site_fract_y
_atom_site_fract_z
_atom_site_U_iso_or_equiv
_atom_site_adp_type
_atom_site_occupancy
_atom_site_symmetry_multiplicity
_atom_site_calc_flag
_atom_site_refinement_flags
Pt01 Pt 0.598237(18) 0.26716(3) 0.459229(18) 0.02985(12) Uani 1 1 d .
P1 P 0.42365(12) 0.2145(2) 0.20192(12) 0.0295(4) Uani 1 1 d .
F4 F 0.5137(3) 0.2183(5) 0.2641(3) 0.0455(13) Uani 1 1 d .
F1 F 0.4580(3) 0.2101(5) 0.1329(3) 0.0452(13) Uani 1 1 d .
F3 F 0.3324(3) 0.2109(5) 0.1403(3) 0.0448(12) Uani 1 1 d .
F2 F 0.3897(3) 0.2196(6) 0.2717(3) 0.0519(14) Uani 1 1 d .
F5 F 0.4225(3) 0.3666(5) 0.1986(3) 0.0465(13) Uani 1 1 d .
F6 F 0.4249(4) 0.0613(5) 0.2048(3) 0.0588(16) Uani 1 1 d .
N2 N 0.7390(4) 0.0708(6) 0.5474(4) 0.0332(15) Uani 1 1 d .
N3 N 0.4830(4) 0.4822(7) 0.3628(4) 0.0316(15) Uani 1 1 d .
C24 C 0.3562(5) 0.7827(8) 0.2264(5) 0.042(2) Uani 1 1 d .
H24 H 0.3277 0.8529 0.1957 0.050 Uiso 1 1 calc R
C8 C 0.3986(5) 0.1931(10) 0.5433(5) 0.040(2) Uani 1 1 d .
C4 C 0.7971(5) 0.0911(9) 0.5084(5) 0.039(2) Uani 1 1 d .
H4A H 0.7693 0.0807 0.4522 0.058 Uiso 1 1 calc R
H4B H 0.8413 0.0283 0.5273 0.058 Uiso 1 1 calc R
H4C H 0.8196 0.1780 0.5194 0.058 Uiso 1 1 calc R
N1 N 0.6326(4) 0.0744(6) 0.5786(4) 0.0310(15) Uani 1 1 d .
C10 C 0.5096(6) 0.0561(9) 0.6110(5) 0.037(2) Uani 1 1 d .
H10 H 0.5335 -0.0096 0.6479 0.044 Uiso 1 1 calc R
C21 C 0.4383(5) 0.5833(8) 0.3149(5) 0.0324(18) Uani 1 1 d .
C3 C 0.7517(5) -0.0152(8) 0.6071(5) 0.0360(19) Uani 1 1 d .
H3 H 0.7989 -0.0663 0.6302 0.043 Uiso 1 1 calc R
C25 C 0.3208(5) 0.7134(8) 0.2697(5) 0.039(2) Uani 1 1 d .
H25 H 0.2681 0.7366 0.2684 0.047 Uiso 1 1 calc R
C26 C 0.3611(5) 0.6098(8) 0.3151(5) 0.037(2) Uani 1 1 d .
N4 N 0.7179(4) 0.3491(7) 0.3766(5) 0.0404(18) Uani 1 1 d .
C28 C 0.5611(5) 0.6128(9) 0.2748(6) 0.043(2) Uani 1 1 d .
H28A H 0.5801 0.6751 0.2452 0.065 Uiso 1 1 calc R
H28B H 0.5588 0.5272 0.2520 0.065 Uiso 1 1 calc R
H28C H 0.5989 0.6115 0.3288 0.065 Uiso 1 1 calc R
C7 C 0.4424(5) 0.2491(9) 0.5008(5) 0.0355(19) Uani 1 1 d .
H7 H 0.4174 0.3128 0.4630 0.043 Uiso 1 1 calc R
C22 C 0.4771(5) 0.6506(8) 0.2721(5) 0.036(2) Uani 1 1 d .
C27 C 0.3234(5) 0.5298(9) 0.3605(5) 0.041(2) Uani 1 1 d .
H27A H 0.3510 0.5467 0.4161 0.062 Uiso 1 1 calc R
H27B H 0.3289 0.4388 0.3500 0.062 Uiso 1 1 calc R
H27C H 0.2655 0.5516 0.3452 0.062 Uiso 1 1 calc R
C9 C 0.4318(5) 0.0972(10) 0.5972(5) 0.042(2) Uani 1 1 d .
H9 H 0.4007 0.0600 0.6245 0.050 Uiso 1 1 calc R
C5 C 0.5525(5) 0.1134(8) 0.5695(5) 0.0323(18) Uani 1 1 d .
C2 C 0.6846(5) -0.0139(8) 0.6271(5) 0.0342(19) Uani 1 1 d .
H2 H 0.6754 -0.0635 0.6664 0.041 Uiso 1 1 calc R
C23 C 0.4339(6) 0.7502(8) 0.2274(6) 0.041(2) Uani 1 1 d .
H23 H 0.4570 0.7979 0.1966 0.049 Uiso 1 1 calc R
C34 C 0.8795(7) 0.4694(11) 0.2745(8) 0.063(3) Uani 1 1 d .
H34 H 0.9158 0.4985 0.2504 0.075 Uiso 1 1 calc R
C11 C 0.3171(6) 0.2329(11) 0.5307(6) 0.054(3) Uani 1 1 d .
C37 C 0.6745(8) 0.3028(15) 0.2146(8) 0.087(5) Uani 1 1 d .
H37A H 0.6360 0.3662 0.1823 0.130 Uiso 1 1 calc R
H37B H 0.6510 0.2613 0.2494 0.130 Uiso 1 1 calc R
H37C H 0.6857 0.2379 0.1813 0.130 Uiso 1 1 calc R
C31 C 0.7734(5) 0.3903(8) 0.3418(6) 0.041(2) Uani 1 1 d .
N5 N 0.2500(6) 0.2629(11) 0.5212(6) 0.074(3) Uani 1 1 d .
C20 C 0.5229(5) 0.4029(8) 0.3978(5) 0.0329(18) Uani 1 1 d .
C1 C 0.6667(5) 0.1285(8) 0.5290(5) 0.0318(18) Uani 1 1 d .
C6 C 0.5225(5) 0.2114(8) 0.5140(4) 0.0321(18) Uani 1 1 d .
C38 C 0.8633(7) 0.4681(12) 0.4742(7) 0.064(3) Uani 1 1 d .
H38A H 0.8257 0.5320 0.4813 0.096 Uiso 1 1 calc R
H38B H 0.9194 0.4986 0.4989 0.096 Uiso 1 1 calc R
H38C H 0.8568 0.3868 0.4980 0.096 Uiso 1 1 calc R
C35 C 0.8098(8) 0.4102(12) 0.2319(8) 0.070(4) Uani 1 1 d .
H35 H 0.7992 0.3961 0.1783 0.084 Uiso 1 1 calc R
C32 C 0.8450(6) 0.4480(9) 0.3892(6) 0.048(2) Uani 1 1 d .
C33 C 0.8985(6) 0.4879(9) 0.3527(8) 0.059(3) Uani 1 1 d .
H33 H 0.9484 0.5282 0.3824 0.070 Uiso 1 1 calc R
C30 C 0.6757(5) 0.3162(8) 0.4079(5) 0.036(2) Uani 1 1 d .
C36 C 0.7531(7) 0.3693(10) 0.2623(7) 0.056(3) Uani 1 1 d .
O1 O 1.0000 0.0000 0.5000 0.135(6) Uani 1 2 d SD
C92 C 1.0471(16) 0.2105(14) 0.4664(17) 0.135(6) Uani 0.50 1 d PD
H92A H 1.0295 0.2764 0.4259 0.202 Uiso 0.50 1 calc PR
H92B H 1.0997 0.1754 0.4692 0.202 Uiso 0.50 1 calc PR
H92C H 1.0525 0.2488 0.5165 0.202 Uiso 0.50 1 calc PR
C91 C 0.9834(14) 0.1021(14) 0.4471(9) 0.135(6) Uani 0.50 1 d PD
H91A H 0.9304 0.1400 0.4428 0.162 Uiso 0.50 1 calc PR
H91B H 0.9774 0.0669 0.3955 0.162 Uiso 0.50 1 calc PR
C90 C 0.9704(18) -0.1256(9) 0.4838(10) 0.135(6) Uani 0.50 1 d PD
H90A H 0.9877 -0.1602 0.4422 0.162 Uiso 0.50 1 calc PR
H90B H 0.9102 -0.1220 0.4630 0.162 Uiso 0.50 1 calc PR
C93 C 0.997(2) -0.2207(10) 0.5522(15) 0.135(6) Uani 0.50 1 d PD
H93A H 0.9729 -0.3049 0.5345 0.202 Uiso 0.50 1 calc PR
H93B H 0.9794 -0.1893 0.5935 0.202 Uiso 0.50 1 calc PR
H93C H 1.0568 -0.2284 0.5722 0.202 Uiso 0.50 1 calc PR

loop_
_atom_site_aniso_label
_atom_site_aniso_U_11
_atom_site_aniso_U_22
_atom_site_aniso_U_33
_atom_site_aniso_U_23
_atom_site_aniso_U_13
_atom_site_aniso_U_12
Pt01 0.02763(18) 0.02966(19) 0.03127(19) -0.00039(13) 0.00940(13) 0.00123(13)
P1 0.0290(10) 0.0281(11) 0.0323(11) 0.0015(8) 0.0123(9) -0.0005(8)
F4 0.031(3) 0.064(4) 0.040(3) -0.007(2) 0.010(2) 0.001(2)
F1 0.042(3) 0.061(4) 0.038(3) -0.004(2) 0.020(2) 0.001(3)
F3 0.032(3) 0.052(3) 0.048(3) 0.007(2) 0.011(2) -0.002(2)
F2 0.042(3) 0.079(4) 0.043(3) 0.015(3) 0.026(2) 0.004(3)
F5 0.060(3) 0.029(3) 0.051(3) -0.004(2) 0.020(3) -0.001(2)
F6 0.072(4) 0.027(3) 0.059(4) 0.006(2) 0.002(3) -0.005(3)
N2 0.033(4) 0.029(4) 0.036(4) 0.003(3) 0.011(3) 0.001(3)
N3 0.030(4) 0.031(4) 0.032(4) -0.003(3) 0.008(3) 0.000(3)
C24 0.038(5) 0.026(5) 0.048(5) -0.003(4) 0.000(4) 0.000(4)
C8 0.031(4) 0.056(6) 0.037(5) -0.017(4) 0.017(4) -0.007(4)
C4 0.030(4) 0.040(5) 0.050(5) 0.005(4) 0.019(4) 0.006(4)
N1 0.031(4) 0.031(4) 0.030(4) -0.001(3) 0.010(3) -0.004(3)
C10 0.048(5) 0.037(5) 0.028(4) -0.006(4) 0.017(4) -0.004(4)
C21 0.034(4) 0.026(4) 0.032(4) -0.005(3) 0.005(4) 0.000(3)
C3 0.037(5) 0.028(5) 0.043(5) 0.005(4) 0.016(4) 0.006(4)
C25 0.031(4) 0.032(5) 0.046(5) -0.006(4) 0.003(4) 0.005(4)
C26 0.033(5) 0.028(4) 0.042(5) -0.012(4) 0.004(4) -0.003(4)
N4 0.035(4) 0.033(4) 0.059(5) 0.007(3) 0.023(4) 0.003(3)
C28 0.039(5) 0.035(5) 0.058(6) -0.003(4) 0.020(4) 0.003(4)
C7 0.033(4) 0.042(5) 0.033(4) -0.007(4) 0.014(4) 0.001(4)
C22 0.036(5) 0.027(4) 0.044(5) -0.012(4) 0.011(4) 0.001(4)
C27 0.031(5) 0.041(5) 0.048(5) -0.009(4) 0.008(4) 0.004(4)
C9 0.037(5) 0.057(6) 0.039(5) -0.013(4) 0.023(4) -0.007(4)
C5 0.024(4) 0.040(5) 0.033(4) -0.011(4) 0.010(3) -0.004(3)
C2 0.036(5) 0.031(5) 0.031(4) 0.000(3) 0.006(4) -0.004(4)
C23 0.042(5) 0.029(5) 0.049(5) -0.003(4) 0.013(4) 0.000(4)
C34 0.064(7) 0.053(7) 0.092(9) -0.015(6) 0.053(7) -0.015(6)
C11 0.047(6) 0.067(7) 0.054(6) -0.013(5) 0.027(5) 0.003(5)
C37 0.079(9) 0.114(11) 0.088(9) -0.057(8) 0.054(8) -0.065(8)
C31 0.030(5) 0.030(5) 0.075(7) 0.003(4) 0.031(5) 0.001(4)
N5 0.048(6) 0.101(8) 0.076(7) -0.019(6) 0.026(5) 0.013(5)
C20 0.030(4) 0.035(5) 0.032(4) -0.004(4) 0.009(4) -0.001(4)
C1 0.037(5) 0.029(4) 0.030(4) 0.000(3) 0.013(4) 0.005(4)
C6 0.030(4) 0.042(5) 0.022(4) -0.005(3) 0.005(3) 0.007(4)
C38 0.046(6) 0.068(8) 0.066(8) 0.019(6) 0.005(5) -0.012(5)
C35 0.076(8) 0.069(8) 0.090(9) -0.037(7) 0.060(7) -0.031(7)
C32 0.038(5) 0.034(5) 0.070(7) 0.014(5) 0.017(5) 0.006(4)
C33 0.032(5) 0.033(5) 0.111(10) 0.009(6) 0.026(6) -0.005(4)
C30 0.035(5) 0.030(5) 0.040(5) 0.009(4) 0.009(4) 0.017(4)
C36 0.053(6) 0.044(6) 0.086(8) -0.022(5) 0.043(6) -0.022(5)
O1 0.172(14) 0.145(12) 0.122(10) 0.031(9) 0.095(10) 0.081(13)
C92 0.172(14) 0.145(12) 0.122(10) 0.031(9) 0.095(10) 0.081(13)
C91 0.172(14) 0.145(12) 0.122(10) 0.031(9) 0.095(10) 0.081(13)
C90 0.172(14) 0.145(12) 0.122(10) 0.031(9) 0.095(10) 0.081(13)
C93 0.172(14) 0.145(12) 0.122(10) 0.031(9) 0.095(10) 0.081(13)

loop_
_atom_type_symbol
_atom_type_description
_atom_type_scat_dispersion_real
_atom_type_scat_dispersion_imag
_atom_type_scat_source
C C 0.0033 0.0016 'International Tables Vol C Tables 4.2.6.8 and 6.1.1.4'
H H 0.0000 0.0000 'International Tables Vol C Tables 4.2.6.8 and 6.1.1.4'
N N 0.0061 0.0033 'International Tables Vol C Tables 4.2.6.8 and 6.1.1.4'
F F 0.0171 0.0103 'International Tables Vol C Tables 4.2.6.8 and 6.1.1.4'
P P 0.1023 0.0942 'International Tables Vol C Tables 4.2.6.8 and 6.1.1.4'
Pt Pt -1.7033 8.3905 'International Tables Vol C Tables 4.2.6.8 and 6.1.1.4'
O O 0.0106 0.0060 'International Tables Vol C Tables 4.2.6.8 and 6.1.1.4'

loop_
_geom_angle_atom_site_label_1
_geom_angle_atom_site_label_2
_geom_angle_atom_site_label_3
_geom_angle
_geom_angle_site_symmetry_1
_geom_angle_site_symmetry_3
C30 Pt01 C20 88.7(3) . .
C30 Pt01 C1 97.7(3) . .
C20 Pt01 C1 173.5(3) . .
C30 Pt01 C6 177.6(3) . .
C20 Pt01 C6 93.7(3) . .
C1 Pt01 C6 79.9(3) . .
F5 P1 F4 89.9(3) . .
F5 P1 F1 90.1(3) . .
F4 P1 F1 90.6(3) . .
F5 P1 F6 179.7(4) . .
F4 P1 F6 90.1(3) . .
F1 P1 F6 89.6(3) . .
F5 P1 F3 90.0(3) . .
F4 P1 F3 179.2(3) . .
F1 P1 F3 90.2(3) . .
F6 P1 F3 89.9(3) . .
F5 P1 F2 89.8(3) . .
F4 P1 F2 89.0(3) . .
F1 P1 F2 179.6(3) . .
F6 P1 F2 90.6(3) . .
F3 P1 F2 90.2(3) . .
C1 N2 C3 111.2(7) . .
C1 N2 C4 125.5(7) . .
C3 N2 C4 123.3(7) . .
C20 N3 C21 174.3(9) . .
C25 C24 C23 120.5(8) . .
C25 C24 H24 119.8 . .
C23 C24 H24 119.8 . .
C9 C8 C7 121.7(8) . .
C9 C8 C11 117.8(9) . .
C7 C8 C11 120.5(9) . .
N2 C4 H4A 109.5 . .
N2 C4 H4B 109.5 . .
H4A C4 H4B 109.5 . .
N2 C4 H4C 109.5 . .
H4A C4 H4C 109.5 . .
H4B C4 H4C 109.5 . .
C2 N1 C1 111.0(7) . .
C2 N1 C5 132.0(7) . .
C1 N1 C5 117.0(7) . .
C9 C10 C5 117.9(8) . .
C9 C10 H10 121.0 . .
C5 C10 H10 121.0 . .
C26 C21 C22 125.3(8) . .
C26 C21 N3 118.0(8) . .
C22 C21 N3 116.7(7) . .
C2 C3 N2 107.8(7) . .
C2 C3 H3 126.1 . .
N2 C3 H3 126.1 . .
C24 C25 C26 121.0(8) . .
C24 C25 H25 119.5 . .
C26 C25 H25 119.5 . .
C21 C26 C25 116.0(8) . .
C21 C26 C27 121.5(8) . .
C25 C26 C27 122.4(8) . .
C30 N4 C31 176.9(9) . .
C22 C28 H28A 109.5 . .
C22 C28 H28B 109.5 . .
H28A C28 H28B 109.5 . .
C22 C28 H28C 109.5 . .
H28A C28 H28C 109.5 . .
H28B C28 H28C 109.5 . .
C6 C7 C8 120.4(8) . .
C6 C7 H7 119.8 . .
C8 C7 H7 119.8 . .
C23 C22 C21 116.0(8) . .
C23 C22 C28 122.7(9) . .
C21 C22 C28 121.3(8) . .
C26 C27 H27A 109.5 . .
C26 C27 H27B 109.5 . .
H27A C27 H27B 109.5 . .
C26 C27 H27C 109.5 . .
H27A C27 H27C 109.5 . .
H27B C27 H27C 109.5 . .
C10 C9 C8 119.8(8) . .
C10 C9 H9 120.1 . .
C8 C9 H9 120.1 . .
C10 C5 C6 125.1(8) . .
C10 C5 N1 121.7(8) . .
C6 C5 N1 113.1(7) . .
C3 C2 N1 105.6(7) . .
C3 C2 H2 127.2 . .
N1 C2 H2 127.2 . .
C22 C23 C24 121.2(9) . .
C22 C23 H23 119.4 . .
C24 C23 H23 119.4 . .
C35 C34 C33 120.3(10) . .
C35 C34 H34 119.8 . .
C33 C34 H34 119.8 . .
N5 C11 C8 178.4(13) . .
C36 C37 H37A 109.5 . .
C36 C37 H37B 109.5 . .
H37A C37 H37B 109.5 . .
C36 C37 H37C 109.5 . .
H37A C37 H37C 109.5 . .
H37B C37 H37C 109.5 . .
C32 C31 C36 124.2(9) . .
C32 C31 N4 117.6(9) . .
C36 C31 N4 118.1(8) . .
N3 C20 Pt01 177.1(8) . .
N2 C1 N1 104.4(7) . .
N2 C1 Pt01 141.1(6) . .
N1 C1 Pt01 114.4(6) . .
C7 C6 C5 115.0(8) . .
C7 C6 Pt01 129.5(6) . .
C5 C6 Pt01 115.3(6) . .
C32 C38 H38A 109.5 . .
C32 C38 H38B 109.5 . .
H38A C38 H38B 109.5 . .
C32 C38 H38C 109.5 . .
H38A C38 H38C 109.5 . .
H38B C38 H38C 109.5 . .
C34 C35 C36 123.1(12) . .
C34 C35 H35 118.5 . .
C36 C35 H35 118.5 . .
C31 C32 C33 116.0(10) . .
C31 C32 C38 121.7(9) . .
C33 C32 C38 122.2(10) . .
C34 C33 C32 120.8(10) . .
C34 C33 H33 119.6 . .
C32 C33 H33 119.6 . .
N4 C30 Pt01 176.7(7) . .
C35 C36 C31 115.5(10) . .
C35 C36 C37 123.3(11) . .
C31 C36 C37 121.2(9) . .
C90 O1 C90 180.000(4) 3_756 .
C90 O1 C91 53.7(4) 3_756 .
C90 O1 C91 126.3(4) . .
C90 O1 C91 126.3(4) 3_756 3_756
C90 O1 C91 53.7(4) . 3_756
C91 O1 C91 180.000(2) . 3_756
C91 C92 H92A 109.5 . .
C91 C92 H92B 109.5 . .
H92A C92 H92B 109.5 . .
C91 C92 H92C 109.5 . .
H92A C92 H92C 109.5 . .
H92B C92 H92C 109.5 . .
O1 C91 C92 116.3(2) . .
O1 C91 H91A 108.2 . .
C92 C91 H91A 108.2 . .
O1 C91 H91B 108.2 . .
C92 C91 H91B 108.2 . .
H91A C91 H91B 107.4 . .
O1 C90 C93 116.4(2) . .
O1 C90 H90A 108.2 . .
C93 C90 H90A 108.2 . .
O1 C90 H90B 108.2 . .
C93 C90 H90B 108.2 . .
H90A C90 H90B 107.3 . .
C90 C93 H93A 109.5 . .
C90 C93 H93B 109.5 . .
H93A C93 H93B 109.5 . .
C90 C93 H93C 109.5 . .
H93A C93 H93C 109.5 . .
H93B C93 H93C 109.5 . .

loop_
_geom_bond_atom_site_label_1
_geom_bond_atom_site_label_2
_geom_bond_distance
_geom_bond_site_symmetry_2
Pt01 C30 1.987(10) .
Pt01 C20 1.991(9) .
Pt01 C1 2.021(8) .
Pt01 C6 2.027(8) .
P1 F5 1.585(5) .
P1 F4 1.589(5) .
P1 F1 1.594(5) .
P1 F6 1.598(6) .
P1 F3 1.601(5) .
P1 F2 1.604(5) .
N2 C1 1.337(10) .
N2 C3 1.375(11) .
N2 C4 1.462(10) .
N3 C20 1.125(10) .
N3 C21 1.418(10) .
C24 C25 1.380(13) .
C24 C23 1.403(13) .
C24 H24 0.9500 .
C8 C9 1.382(14) .
C8 C7 1.408(12) .
C8 C11 1.430(13) .
C4 H4A 0.9800 .
C4 H4B 0.9800 .
C4 H4C 0.9800 .
N1 C2 1.377(10) .
N1 C1 1.382(10) .
N1 C5 1.417(10) .
C10 C9 1.368(12) .
C10 C5 1.391(12) .
C10 H10 0.9500 .
C21 C26 1.389(12) .
C21 C22 1.403(12) .
C3 C2 1.358(12) .
C3 H3 0.9500 .
C25 C26 1.394(12) .
C25 H25 0.9500 .
C26 C27 1.495(13) .
N4 C30 1.146(11) .
N4 C31 1.415(11) .
C28 C22 1.513(12) .
C28 H28A 0.9800 .
C28 H28B 0.9800 .
C28 H28C 0.9800 .
C7 C6 1.397(11) .
C7 H7 0.9500 .
C22 C23 1.373(12) .
C27 H27A 0.9800 .
C27 H27B 0.9800 .
C27 H27C 0.9800 .
C9 H9 0.9500 .
C5 C6 1.407(12) .
C2 H2 0.9500 .
C23 H23 0.9500 .
C34 C35 1.345(16) .
C34 C33 1.373(16) .
C34 H34 0.9500 .
C11 N5 1.172(13) .
C37 C36 1.514(14) .
C37 H37A 0.9800 .
C37 H37B 0.9800 .
C37 H37C 0.9800 .
C31 C32 1.388(13) .
C31 C36 1.396(15) .
C38 C32 1.499(15) .
C38 H38A 0.9800 .
C38 H38B 0.9800 .
C38 H38C 0.9800 .
C35 C36 1.377(14) .
C35 H35 0.9500 .
C32 C33 1.402(14) .
C33 H33 0.9500 .
O1 C90 1.400(3) 3_756
O1 C90 1.400(3) .
O1 C91 1.402(3) .
O1 C91 1.402(3) 3_756
C92 C91 1.5400(11) .
C92 H92A 0.9800 .
C92 H92B 0.9800 .
C92 H92C 0.9800 .
C91 H91A 0.9900 .
C91 H91B 0.9900 .
C90 C93 1.5399(11) .
C90 H90A 0.9900 .
C90 H90B 0.9900 .
C93 H93A 0.9800 .
C93 H93B 0.9800 .
C93 H93C 0.9800 .
